data_4305386
loop_
_publ_author_name
'Brenton R. Franklin'
'Richard S. Herrick'
'Christopher J. Ziegler'
'Natalie Barone'
'Laura R. Condon'

_publ_section_title
;
Reactions of the Re(CO)3(H2O)3+ Synthon with Monodentate Ligands under
Aqueous Conditions
;
_journal_name_full 'Inorganic Chemistry'
_journal_page_first 5902
_journal_page_last 5909
_journal_paper_doi 10.1021/ic800363w
_journal_volume 47
_journal_year 2008
_chemical_formula_sum 'C15 H24 F6 O3 P Re S3'
_chemical_formula_weight 679.69
_chemical_name_systematic
;
tricarbonyltris(tetrahydrothiophene)rhenium(I) hexafluorophosphate
;
_space_group_IT_number 160
_symmetry_cell_setting hexagonal
_symmetry_space_group_name_Hall 'R 3 -2"'
_symmetry_space_group_name_H-M 'R 3 m :H'
_atom_sites_solution_primary direct
_atom_sites_solution_secondary difmap
_audit_creation_method SHELXL-97
_cell_angle_alpha 90.00
_cell_angle_beta 90.00
_cell_angle_gamma 120.00
_cell_formula_units_Z 3
_cell_length_a 11.1729(19)
_cell_length_b 11.1729(19)
_cell_length_c 14.705(3)
_cell_measurement_reflns_used 4379
_cell_measurement_temperature 100(2)
_cell_measurement_theta_max 28.12
_cell_measurement_theta_min 2.52
_cell_volume 1589.7(5)
_computing_cell_refinement 'Bruker SMART'
_computing_data_collection 'Bruker SMART'
_computing_data_reduction 'Bruker SAINT'
_computing_molecular_graphics 'Bruker SHELXTL'
_computing_publication_material 'Bruker SHELXTL'
_computing_structure_refinement 'SHELXL-97 (Sheldrick, 1997)'
_computing_structure_solution 'SHELXS-97 (Sheldrick, 1990)'
_diffrn_ambient_temperature 100(2)
_diffrn_measured_fraction_theta_full 0.986
_diffrn_measured_fraction_theta_max 0.986
_diffrn_measurement_device_type 'CCD area detector'
_diffrn_measurement_method 'phi and omega scans'
_diffrn_radiation_monochromator graphite
_diffrn_radiation_source 'fine-focus sealed tube'
_diffrn_radiation_type MoK\a
_diffrn_radiation_wavelength 0.71073
_diffrn_reflns_av_R_equivalents 0.0357
_diffrn_reflns_av_sigmaI/netI 0.0438
_diffrn_reflns_limit_h_max 14
_diffrn_reflns_limit_h_min -14
_diffrn_reflns_limit_k_max 14
_diffrn_reflns_limit_k_min -14
_diffrn_reflns_limit_l_max 18
_diffrn_reflns_limit_l_min -19
_diffrn_reflns_number 4443
_diffrn_reflns_theta_full 28.12
_diffrn_reflns_theta_max 28.12
_diffrn_reflns_theta_min 2.52
_exptl_absorpt_coefficient_mu 6.171
_exptl_absorpt_correction_T_max 0.7478
_exptl_absorpt_correction_T_min 0.4407
_exptl_absorpt_correction_type multi-scan
_exptl_crystal_colour colorless
_exptl_crystal_density_diffrn 2.130
_exptl_crystal_density_meas ?
_exptl_crystal_density_method .
_exptl_crystal_description block
_exptl_crystal_F_000 990
_exptl_crystal_size_max 0.10
_exptl_crystal_size_mid 0.10
_exptl_crystal_size_min 0.05
_refine_diff_density_max 0.690
_refine_diff_density_min -0.743
_refine_diff_density_rms 0.104
_refine_ls_abs_structure_details 'Flack H D (1983), Acta Cryst. A39, 876-881'
_refine_ls_abs_structure_Flack 0.015(11)
_refine_ls_extinction_method none
_refine_ls_goodness_of_fit_ref 1.000
_refine_ls_hydrogen_treatment none
_refine_ls_matrix_type full
_refine_ls_number_parameters 70
_refine_ls_number_reflns 969
_refine_ls_number_restraints 1
_refine_ls_restrained_S_all 0.999
_refine_ls_R_factor_all 0.0169
_refine_ls_R_factor_gt 0.0169
_refine_ls_shift/su_max 0.000
_refine_ls_shift/su_mean 0.000
_refine_ls_structure_factor_coef Fsqd
_refine_ls_weighting_details 'calc w=1/[\s^2^(Fo^2^)+(0.0000P)^2^+0.0000P] where P=(Fo^2^+2Fc^2^)/3'
_refine_ls_weighting_scheme calc
_refine_ls_wR_factor_gt 0.0397
_refine_ls_wR_factor_ref 0.0397
_reflns_number_gt 969
_reflns_number_total 969
_reflns_threshold_expression >2sigma(I)
_cod_data_source_file ic800363w-file002_4.cif
_cod_data_source_block 5[PF6]
_cod_original_sg_symbol_H-M 'R 3 m'
_cod_database_code 4305386

loop_
_symmetry_equiv_pos_as_xyz
'x, y, z'
'-y, x-y, z'
'-x+y, -x, z'
'-y, -x, z'
'-x+y, y, z'
'x, x-y, z'
'x+2/3, y+1/3, z+1/3'
'-y+2/3, x-y+1/3, z+1/3'
'-x+y+2/3, -x+1/3, z+1/3'
'-y+2/3, -x+1/3, z+1/3'
'-x+y+2/3, y+1/3, z+1/3'
'x+2/3, x-y+1/3, z+1/3'
'x+1/3, y+2/3, z+2/3'
'-y+1/3, x-y+2/3, z+2/3'
'-x+y+1/3, -x+2/3, z+2/3'
'-y+1/3, -x+2/3, z+2/3'
'-x+y+1/3, y+2/3, z+2/3'
'x+1/3, x-y+2/3, z+2/3'

loop_
_atom_site_label
_atom_site_type_symbol
_atom_site_fract_x
_atom_site_fract_y
_atom_site_fract_z
_atom_site_U_iso_or_equiv
_atom_site_adp_type
_atom_site_occupancy
_atom_site_symmetry_multiplicity
_atom_site_calc_flag
_atom_site_refinement_flags
_atom_site_disorder_assembly
_atom_site_disorder_group
C1 C 1.0804(3) 1.1608(6) 1.0209(5) 0.0219(14) Uani 1 2 d S . .
C2 C 0.9303(8) 0.6607(10) 0.8863(6) 0.0152(15) Uani 0.50 1 d P A 1
C3 C 0.9759(8) 0.7054(8) 0.8306(5) 0.0153(14) Uani 0.50 1 d P A 2
C4 C 0.8972(8) 0.5800(10) 0.8928(5) 0.0185(15) Uani 0.50 1 d P A 2
C5 C 0.7961(3) 0.5923(5) 0.9500(3) 0.0162(10) Uani 1 2 d S . 2
F1 F 0.26571(17) 0.73429(17) 0.9008(2) 0.0337(8) Uani 1 2 d S . .
F2 F 0.4015(2) 0.5985(2) 1.0252(3) 0.0501(11) Uani 1 2 d S . .
O1 O 1.1287(3) 1.2575(5) 1.0638(3) 0.0466(17) Uani 1 2 d S . .
P1 P 0.3333 0.6667 0.96355(17) 0.0171(5) Uani 1 6 d S . .
Re1 Re 1.0000 1.0000 0.943620(13) 0.00802(8) Uani 1 6 d S . .
S1 S 0.90134(10) 0.8027(2) 0.83361(12) 0.0327(5) Uani 1 2 d S . .

loop_
_atom_site_aniso_label
_atom_site_aniso_U_11
_atom_site_aniso_U_22
_atom_site_aniso_U_33
_atom_site_aniso_U_23
_atom_site_aniso_U_13
_atom_site_aniso_U_12
C1 0.035(3) 0.008(3) 0.013(3) 0.000(2) 0.0002(11) 0.0040(15)
C2 0.012(4) 0.010(4) 0.025(5) 0.004(3) 0.002(3) 0.007(3)
C3 0.017(3) 0.014(3) 0.022(4) 0.005(3) 0.003(3) 0.013(3)
C4 0.015(4) 0.024(5) 0.022(4) 0.007(3) 0.003(3) 0.013(4)
C5 0.0175(19) 0.014(2) 0.016(2) 0.0014(18) 0.0007(9) 0.0068(12)
F1 0.0301(14) 0.0301(14) 0.047(2) 0.0074(8) -0.0074(8) 0.0195(16)
F2 0.058(2) 0.058(2) 0.045(2) 0.0139(10) -0.0139(10) 0.038(2)
O1 0.087(4) 0.012(3) 0.017(2) -0.008(2) -0.0041(11) 0.0058(13)
P1 0.0157(7) 0.0157(7) 0.0198(12) 0.000 0.000 0.0079(3)
Re1 0.00794(10) 0.00794(10) 0.00819(13) 0.000 0.000 0.00397(5)
S1 0.0624(10) 0.0063(9) 0.0107(9) -0.0021(7) -0.0010(4) 0.0031(5)

loop_
_atom_type_symbol
_atom_type_description
_atom_type_scat_dispersion_real
_atom_type_scat_dispersion_imag
_atom_type_scat_source
C C 0.0033 0.0016 'International Tables Vol C Tables 4.2.6.8 and 6.1.1.4'
H H 0.0000 0.0000 'International Tables Vol C Tables 4.2.6.8 and 6.1.1.4'
O O 0.0106 0.0060 'International Tables Vol C Tables 4.2.6.8 and 6.1.1.4'
F F 0.0171 0.0103 'International Tables Vol C Tables 4.2.6.8 and 6.1.1.4'
P P 0.1023 0.0942 'International Tables Vol C Tables 4.2.6.8 and 6.1.1.4'
S S 0.1246 0.1234 'International Tables Vol C Tables 4.2.6.8 and 6.1.1.4'
Re Re -1.0185 7.2310 'International Tables Vol C Tables 4.2.6.8 and 6.1.1.4'

loop_
_geom_angle_atom_site_label_1
_geom_angle_atom_site_label_2
_geom_angle_atom_site_label_3
_geom_angle
_geom_angle_site_symmetry_1
_geom_angle_site_symmetry_3
_geom_angle_publ_flag
O1 C1 Re1 177.9(6) . . ?
C4 C3 S1 109.6(5) . . ?
C5 C4 C3 111.9(7) . . ?
C4 C5 C4 109.3(7) . 5_655 ?
F1 P1 F1 90.1(2) . 2_665 ?
F1 P1 F1 90.1(2) . 3_565 ?
F1 P1 F1 90.1(2) 2_665 3_565 ?
F1 P1 F2 89.40(14) . 2_665 ?
F1 P1 F2 179.3(3) 2_665 2_665 ?
F1 P1 F2 89.40(14) 3_565 2_665 ?
F1 P1 F2 89.40(14) . 3_565 ?
F1 P1 F2 89.40(14) 2_665 3_565 ?
F1 P1 F2 179.3(3) 3_565 3_565 ?
F2 P1 F2 91.1(3) 2_665 3_565 ?
F1 P1 F2 179.3(3) . . ?
F1 P1 F2 89.40(14) 2_665 . ?
F1 P1 F2 89.40(14) 3_565 . ?
F2 P1 F2 91.1(3) 2_665 . ?
F2 P1 F2 91.1(3) 3_565 . ?
C1 Re1 C1 88.8(3) . 3_675 ?
C1 Re1 C1 88.8(3) . 2_765 ?
C1 Re1 C1 88.8(3) 3_675 2_765 ?
C1 Re1 S1 175.9(2) . . ?
C1 Re1 S1 94.19(14) 3_675 . ?
C1 Re1 S1 94.19(14) 2_765 . ?
C1 Re1 S1 94.19(14) . 3_675 ?
C1 Re1 S1 175.9(2) 3_675 3_675 ?
C1 Re1 S1 94.19(14) 2_765 3_675 ?
S1 Re1 S1 82.71(6) . 3_675 ?
C1 Re1 S1 94.19(14) . 2_765 ?
C1 Re1 S1 94.19(14) 3_675 2_765 ?
C1 Re1 S1 175.9(2) 2_765 2_765 ?
S1 Re1 S1 82.71(6) . 2_765 ?
S1 Re1 S1 82.71(6) 3_675 2_765 ?
C3 S1 C3 111.2(5) 5_655 . ?
C3 S1 C2 29.8(3) 5_655 5_655 ?
C3 S1 C2 95.0(4) . 5_655 ?
C3 S1 C2 95.0(4) 5_655 . ?
C3 S1 C2 29.8(3) . . ?
C2 S1 C2 70.6(5) 5_655 . ?
C3 S1 Re1 116.6(3) 5_655 . ?
C3 S1 Re1 116.6(3) . . ?
C2 S1 Re1 106.5(2) 5_655 . ?
C2 S1 Re1 106.5(2) . . ?

loop_
_geom_bond_atom_site_label_1
_geom_bond_atom_site_label_2
_geom_bond_distance
_geom_bond_site_symmetry_2
_geom_bond_publ_flag
C1 O1 1.129(7) . ?
C1 Re1 1.927(7) . ?
C2 S1 1.933(9) . ?
C3 C4 1.530(10) . ?
C3 S1 1.668(7) . ?
C4 C5 1.469(8) . ?
C5 C4 1.469(8) 5_655 ?
F1 P1 1.601(3) . ?
F2 P1 1.602(4) . ?
P1 F1 1.601(3) 2_665 ?
P1 F1 1.601(3) 3_565 ?
P1 F2 1.602(4) 2_665 ?
P1 F2 1.602(4) 3_565 ?
Re1 C1 1.927(7) 3_675 ?
Re1 C1 1.927(7) 2_765 ?
Re1 S1 2.502(2) . ?
Re1 S1 2.502(2) 3_675 ?
Re1 S1 2.502(2) 2_765 ?
S1 C3 1.668(7) 5_655 ?
S1 C2 1.933(9) 5_655 ?
